data_7042136
loop_
_publ_author_name
'Vr\'anov\'a, Iva'
'Kreml\'a\<cek, V\'it'
'Erben, Milan'
'Turek, Jan'
'Jambor, Roman'
'R\%u\<zi\<cka, Ale\<s'
'Alonso, Mercedes'
'Dost\'al, Libor'

_publ_section_title
;
 A comparative study of the structure and bonding in heavier pnictinidene
 complexes [(ArE)M(CO)n] (E = As, Sb and Bi; M = Cr, Mo, W and Fe).
;
_journal_issue 11
_journal_name_full 'Dalton transactions (Cambridge, England : 2003)'
_journal_page_first 3556
_journal_page_last 3568
_journal_paper_doi 10.1039/c7dt00095b
_journal_volume 46
_journal_year 2017
_chemical_formula_moiety 'C21 H23 Bi Mo N2 O5'
_chemical_formula_sum 'C21 H23 Bi Mo N2 O5'
_chemical_formula_weight 688.33
_chemical_name_systematic
;
 ?
;
_space_group_crystal_system triclinic
_space_group_IT_number 2
_space_group_name_Hall '-P 1'
_space_group_name_H-M_alt 'P -1'
_symmetry_space_group_name_Hall '-P 1'
_symmetry_space_group_name_H-M 'P -1'
_atom_sites_solution_hydrogens mixed
_audit_creation_method SHELXL-97
_audit_update_record
;
2016-11-06 deposited with the CCDC.
2017-02-20 downloaded from the CCDC.
;
_cell_angle_alpha 70.472(7)
_cell_angle_beta 89.817(7)
_cell_angle_gamma 78.893(6)
_cell_formula_units_Z 2
_cell_length_a 10.5700(7)
_cell_length_b 10.6180(8)
_cell_length_c 11.4101(8)
_cell_measurement_reflns_used 25212
_cell_measurement_temperature 150(1)
_cell_measurement_theta_max 27.5
_cell_measurement_theta_min 1
_cell_volume 1181.72(16)
_computing_cell_refinement 'COLLECT and DENZO'
_computing_data_collection 'COLLECT (Hooft, 1998) and DENZO (Otwinowski & Minor, 1997)'
_computing_data_reduction 'COLLECT and DENZO'
_computing_molecular_graphics 'PLATON (Spek, 2003)'
_computing_publication_material 'SHELXL-97 (Sheldrick, 2008)'
_computing_structure_refinement 'SHELXL-2013 (Sheldrick, 2013)'
_computing_structure_solution 'SIR92 (Altomare et al., 1994)'
_diffrn_ambient_temperature 150(1)
_diffrn_detector_area_resol_mean 9.091
_diffrn_measured_fraction_theta_full 0.994
_diffrn_measured_fraction_theta_max 0.994
_diffrn_measurement_device_type 'Bruker Nonius KappaCCD area detector'
_diffrn_measurement_method '\f and \w scans to fill the Ewald sphere'
_diffrn_radiation_monochromator graphite
_diffrn_radiation_source 'fine-focus sealed tube'
_diffrn_radiation_type MoK\a
_diffrn_radiation_wavelength 0.71073
_diffrn_reflns_av_R_equivalents 0.0658
_diffrn_reflns_av_unetI/netI 0.0326
_diffrn_reflns_Laue_measured_fraction_full 0.994
_diffrn_reflns_Laue_measured_fraction_max 0.994
_diffrn_reflns_limit_h_max 13
_diffrn_reflns_limit_h_min -13
_diffrn_reflns_limit_k_max 13
_diffrn_reflns_limit_k_min -13
_diffrn_reflns_limit_l_max 14
_diffrn_reflns_limit_l_min -14
_diffrn_reflns_number 25088
_diffrn_reflns_point_group_measured_fraction_full 0.994
_diffrn_reflns_point_group_measured_fraction_max 0.994
_diffrn_reflns_theta_full 25.242
_diffrn_reflns_theta_max 27.497
_diffrn_reflns_theta_min 1.898
_diffrn_standards_number 0
_exptl_absorpt_coefficient_mu 7.998
_exptl_absorpt_correction_T_max 0.356
_exptl_absorpt_correction_T_min 0.063
_exptl_absorpt_correction_type integration
_exptl_absorpt_process_details
;
Gaussian integration (Coppens, 1970)
;
_exptl_crystal_colour orange
_exptl_crystal_density_diffrn 1.934
_exptl_crystal_description plate
_exptl_crystal_F_000 656
_exptl_crystal_size_max 0.57
_exptl_crystal_size_mid 0.54
_exptl_crystal_size_min 0.15
_refine_diff_density_max 1.475
_refine_diff_density_min -3.047
_refine_diff_density_rms 0.192
_refine_ls_extinction_method none
_refine_ls_goodness_of_fit_ref 1.121
_refine_ls_hydrogen_treatment constr
_refine_ls_matrix_type full
_refine_ls_number_parameters 295
_refine_ls_number_reflns 5402
_refine_ls_number_restraints 352
_refine_ls_restrained_S_all 1.109
_refine_ls_R_factor_all 0.0325
_refine_ls_R_factor_gt 0.0284
_refine_ls_shift/su_max 0.001
_refine_ls_shift/su_mean 0.000
_refine_ls_structure_factor_coef Fsqd
_refine_ls_weighting_details 'w=1/[\s^2^(Fo^2^)+(0.0362P)^2^+3.2133P] where P=(Fo^2^+2Fc^2^)/3'
_refine_ls_weighting_scheme calc
_refine_ls_wR_factor_gt 0.0678
_refine_ls_wR_factor_ref 0.0731
_reflns_Friedel_coverage 0.000
_reflns_number_gt 5070
_reflns_number_total 5402
_reflns_threshold_expression 'I > 2\s(I)'
_cod_data_source_file c7dt00095b3.cif
_cod_data_source_block 3b
_cod_depositor_comments 'Adding full bibliography for 7042129--7042138.cif.'
_cod_database_code 7042136
_shelx_space_group_comment
;
The symmetry employed for this shelxl refinement is uniquely defined
by the following loop, which should always be used as a source of
symmetry information in preference to the above space-group names.
They are only intended as comments.
;

loop_
_space_group_symop_operation_xyz
'x, y, z'
'-x, -y, -z'

loop_
_atom_site_label
_atom_site_type_symbol
_atom_site_fract_x
_atom_site_fract_y
_atom_site_fract_z
_atom_site_U_iso_or_equiv
_atom_site_adp_type
_atom_site_occupancy
_atom_site_site_symmetry_order
_atom_site_calc_flag
_atom_site_refinement_flags_posn
_atom_site_refinement_flags_adp
_atom_site_refinement_flags_occupancy
_atom_site_disorder_assembly
_atom_site_disorder_group
Bi1 Bi 0.23768(2) 0.07618(2) -0.15366(2) 0.01800(6) Uani 1 1 d . U . . .
Mo1 Mo 0.31360(4) 0.27117(4) -0.38014(4) 0.02370(9) Uani 1 1 d . U . . .
O3 O 0.0173(3) 0.3446(3) -0.4775(3) 0.0282(7) Uani 1 1 d . U . . .
N1 N 0.0080(3) 0.2091(3) -0.1698(3) 0.0172(6) Uani 1 1 d . U . . .
N2 N 0.3656(3) -0.1372(4) -0.1860(3) 0.0214(7) Uani 1 1 d . U . . .
O4 O 0.3532(4) 0.0267(4) -0.4882(3) 0.0356(8) Uani 1 1 d . U . . .
O2 O 0.2867(5) 0.4951(4) -0.2506(5) 0.0512(11) Uani 1 1 d . U . . .
C7 C -0.0693(4) 0.1641(4) -0.2234(4) 0.0198(7) Uani 1 1 d . U . . .
H7 H -0.1570 0.2032 -0.2348 0.024 Uiso 1 1 d R U . . .
C20 C 0.3402(4) 0.1142(5) -0.4500(4) 0.0274(9) Uani 1 1 d . U . . .
C1 C 0.1108(4) -0.0073(4) -0.2459(4) 0.0172(7) Uani 1 1 d . U . . .
C3 C -0.1018(4) -0.0030(5) -0.3257(4) 0.0250(9) Uani 1 1 d . U . . .
H3 H -0.1889 0.0380 -0.3436 0.030 Uiso 1 1 d R U . . .
C4 C -0.0520(5) -0.1155(5) -0.3591(5) 0.0296(9) Uani 1 1 d . U . . .
H4 H -0.1061 -0.1520 -0.3971 0.035 Uiso 1 1 d R U . . .
C12 C 0.2954(4) -0.1869(4) -0.2427(4) 0.0209(8) Uani 1 1 d . U . . .
H12 H 0.3310 -0.2646 -0.2613 0.025 Uiso 1 1 d R U . . .
C6 C 0.1602(4) -0.1228(4) -0.2772(4) 0.0193(7) Uani 1 1 d . U . . .
C19 C 0.1230(4) 0.3200(4) -0.4419(4) 0.0211(8) Uani 1 1 d . U . . .
C9 C -0.0497(5) 0.4577(4) -0.2262(4) 0.0284(9) Uani 1 1 d . U . . .
H9A H 0.0340 0.4645 -0.2576 0.034 Uiso 1 1 d R U . . .
H9B H -0.0801 0.5314 -0.1956 0.034 Uiso 1 1 d R U . . .
H9C H -0.1090 0.4626 -0.2919 0.034 Uiso 1 1 d R U . . .
C8 C -0.0407(4) 0.3221(4) -0.1205(4) 0.0212(8) Uani 1 1 d . U . . .
C2 C -0.0205(4) 0.0511(4) -0.2675(4) 0.0183(7) Uani 1 1 d . U . . .
C13 C 0.5015(4) -0.2076(4) -0.1403(4) 0.0283(9) Uani 1 1 d D U . . .
C18 C 0.2935(5) 0.4151(5) -0.2976(5) 0.0318(10) Uani 1 1 d . U . . .
C5 C 0.0783(5) -0.1758(4) -0.3352(4) 0.0257(9) Uani 1 1 d . U . . .
H5 H 0.1114 -0.2513 -0.3581 0.031 Uiso 1 1 d R U . . .
C10 C 0.0575(5) 0.3077(5) -0.0173(5) 0.0346(11) Uani 1 1 d . U . . .
H10A H 0.0681 0.2187 0.0450 0.042 Uiso 1 1 d R U . . .
H10B H 0.0287 0.3759 0.0203 0.042 Uiso 1 1 d R U . . .
H10C H 0.1385 0.3200 -0.0529 0.042 Uiso 1 1 d R U . . .
C11 C -0.1728(5) 0.3137(5) -0.0679(5) 0.0328(10) Uani 1 1 d . U . . .
H11A H -0.2332 0.3180 -0.1325 0.039 Uiso 1 1 d R U . . .
H11B H -0.2016 0.3886 -0.0385 0.039 Uiso 1 1 d R U . . .
H11C H -0.1669 0.2292 -0.0002 0.039 Uiso 1 1 d R U . . .
C21 C 0.4993(9) 0.2447(12) -0.3336(13) 0.0300(19) Uani 0.532(9) 1 d D U P A 1
C17 C 0.3506(19) 0.4099(19) -0.5352(17) 0.046(3) Uani 0.67(3) 1 d D U P A 1
O1 O 0.3715(18) 0.4946(15) -0.6241(9) 0.062(3) Uani 0.67(3) 1 d D U P A 1
O5 O 0.6070(7) 0.2306(10) -0.3083(10) 0.0468(17) Uani 0.532(9) 1 d D U P A 1
C14 C 0.5835(8) -0.0911(8) -0.1774(8) 0.0315(13) Uani 0.562(6) 1 d D U P B 1
H14A H 0.5834 -0.0537 -0.2665 0.047 Uiso 0.562(6) 1 calc R U P B 1
H14B H 0.6707 -0.1289 -0.1426 0.047 Uiso 0.562(6) 1 calc R U P B 1
H14C H 0.5459 -0.0204 -0.1455 0.047 Uiso 0.562(6) 1 calc R U P B 1
C16 C 0.5086(9) -0.2587(10) -0.0018(7) 0.0349(14) Uani 0.562(6) 1 d D U P B 1
H16A H 0.4657 -0.1876 0.0273 0.052 Uiso 0.562(6) 1 calc R U P B 1
H16B H 0.5975 -0.2860 0.0294 0.052 Uiso 0.562(6) 1 calc R U P B 1
H16C H 0.4673 -0.3356 0.0274 0.052 Uiso 0.562(6) 1 calc R U P B 1
C15 C 0.5648(8) -0.3070(8) -0.2008(8) 0.0331(14) Uani 0.562(6) 1 d D U P B 1
H15A H 0.5548 -0.2641 -0.2897 0.050 Uiso 0.562(6) 1 calc R U P B 1
H15B H 0.5251 -0.3851 -0.1768 0.050 Uiso 0.562(6) 1 calc R U P B 1
H15C H 0.6551 -0.3353 -0.1746 0.050 Uiso 0.562(6) 1 calc R U P B 1
C15A C 0.5028(11) -0.3652(8) -0.0854(11) 0.0331(14) Uani 0.438(6) 1 d D U P B 2
H15D H 0.4512 -0.3835 -0.0146 0.050 Uiso 0.438(6) 1 calc R U P B 2
H15E H 0.5900 -0.4147 -0.0604 0.050 Uiso 0.438(6) 1 calc R U P B 2
H15F H 0.4680 -0.3935 -0.1479 0.050 Uiso 0.438(6) 1 calc R U P B 2
C14A C 0.5817(9) -0.1851(12) -0.2472(9) 0.0315(13) Uani 0.438(6) 1 d D U P B 2
H14D H 0.5482 -0.2176 -0.3074 0.047 Uiso 0.438(6) 1 calc R U P B 2
H14E H 0.6688 -0.2337 -0.2200 0.047 Uiso 0.438(6) 1 calc R U P B 2
H14F H 0.5807 -0.0894 -0.2845 0.047 Uiso 0.438(6) 1 calc R U P B 2
C16A C 0.5338(11) -0.1667(13) -0.0335(9) 0.0349(14) Uani 0.438(6) 1 d D U P B 2
H16D H 0.4723 -0.1885 0.0284 0.052 Uiso 0.438(6) 1 calc R U P B 2
H16E H 0.5311 -0.0703 -0.0620 0.052 Uiso 0.438(6) 1 calc R U P B 2
H16F H 0.6189 -0.2149 0.0020 0.052 Uiso 0.438(6) 1 calc R U P B 2
O5A O 0.6069(8) 0.1675(12) -0.2564(12) 0.0468(17) Uani 0.468(9) 1 d D U P A 2
O1A O 0.424(3) 0.453(4) -0.614(2) 0.062(3) Uani 0.33(3) 1 d . U P A 2
C21A C 0.5030(11) 0.1969(14) -0.2990(14) 0.0300(19) Uani 0.468(9) 1 d D U P A 2
C17A C 0.377(5) 0.398(4) -0.536(4) 0.046(3) Uani 0.33(3) 1 d D U P A 2

loop_
_atom_site_aniso_label
_atom_site_aniso_U_11
_atom_site_aniso_U_22
_atom_site_aniso_U_33
_atom_site_aniso_U_23
_atom_site_aniso_U_13
_atom_site_aniso_U_12
Bi1 0.01944(9) 0.01711(8) 0.01764(9) -0.00831(6) -0.00540(5) 0.00030(5)
Mo1 0.02203(18) 0.03028(19) 0.02561(19) -0.01387(15) 0.00440(14) -0.01343(15)
O3 0.0326(17) 0.0249(15) 0.0252(16) -0.0076(13) -0.0048(13) -0.0028(12)
N1 0.0180(15) 0.0142(14) 0.0176(15) -0.0049(11) 0.0038(12) 0.0000(11)
N2 0.0210(16) 0.0202(15) 0.0197(16) -0.0063(13) -0.0034(13) 0.0027(12)
O4 0.0347(19) 0.045(2) 0.0321(18) -0.0228(16) 0.0007(14) -0.0033(15)
O2 0.067(3) 0.035(2) 0.064(3) -0.029(2) -0.005(2) -0.0169(19)
C7 0.0211(18) 0.0195(17) 0.0178(18) -0.0056(14) 0.0002(14) -0.0029(14)
C20 0.020(2) 0.041(2) 0.027(2) -0.0170(18) 0.0015(16) -0.0072(17)
C1 0.0213(17) 0.0121(15) 0.0166(17) -0.0026(13) 0.0000(13) -0.0036(13)
C3 0.0187(19) 0.028(2) 0.033(2) -0.0152(17) -0.0017(16) -0.0060(15)
C4 0.031(2) 0.029(2) 0.036(2) -0.0183(19) -0.0036(18) -0.0099(17)
C12 0.0265(19) 0.0161(17) 0.0177(18) -0.0062(14) -0.0029(15) 0.0023(14)
C6 0.0232(18) 0.0150(16) 0.0190(18) -0.0057(14) -0.0039(14) -0.0021(14)
C19 0.032(2) 0.0158(17) 0.0159(17) -0.0044(14) 0.0015(15) -0.0073(14)
C9 0.041(3) 0.0162(18) 0.025(2) -0.0046(15) 0.0041(18) -0.0013(16)
C8 0.030(2) 0.0147(16) 0.0168(17) -0.0053(14) 0.0031(15) 0.0001(14)
C2 0.0185(17) 0.0169(16) 0.0189(17) -0.0045(14) 0.0008(14) -0.0047(13)
C13 0.023(2) 0.029(2) 0.027(2) -0.0081(16) -0.0075(15) 0.0086(15)
C18 0.036(2) 0.026(2) 0.036(2) -0.0107(18) -0.0011(19) -0.0134(18)
C5 0.033(2) 0.0198(18) 0.029(2) -0.0131(16) 0.0007(17) -0.0057(16)
C10 0.045(3) 0.028(2) 0.031(2) -0.0165(19) -0.009(2) 0.0048(19)
C11 0.036(2) 0.029(2) 0.031(2) -0.0114(19) 0.0141(19) 0.0002(18)
C21 0.027(2) 0.026(6) 0.042(6) -0.015(4) 0.004(3) -0.012(3)
C17 0.047(8) 0.067(4) 0.038(2) -0.021(3) 0.015(4) -0.041(5)
O1 0.060(8) 0.090(7) 0.041(3) -0.009(4) 0.017(5) -0.051(6)
O5 0.024(2) 0.044(5) 0.074(6) -0.019(4) -0.002(3) -0.011(3)
C14 0.021(3) 0.035(3) 0.035(3) -0.008(2) -0.002(2) -0.001(2)
C16 0.026(3) 0.041(3) 0.032(3) -0.009(3) -0.006(2) 0.000(3)
C15 0.025(3) 0.029(3) 0.039(3) -0.007(2) 0.000(3) 0.002(2)
C15A 0.025(3) 0.029(3) 0.039(3) -0.007(2) 0.000(3) 0.002(2)
C14A 0.021(3) 0.035(3) 0.035(3) -0.008(2) -0.002(2) -0.001(2)
C16A 0.026(3) 0.041(3) 0.032(3) -0.009(3) -0.006(2) 0.000(3)
O5A 0.024(2) 0.044(5) 0.074(6) -0.019(4) -0.002(3) -0.011(3)
O1A 0.060(8) 0.090(7) 0.041(3) -0.009(4) 0.017(5) -0.051(6)
C21A 0.027(2) 0.026(6) 0.042(6) -0.015(4) 0.004(3) -0.012(3)
C17A 0.047(8) 0.067(4) 0.038(2) -0.021(3) 0.015(4) -0.041(5)

loop_
_atom_type_symbol
_atom_type_description
_atom_type_scat_dispersion_real
_atom_type_scat_dispersion_imag
_atom_type_scat_source
C C 0.0033 0.0016 'International Tables Vol C Tables 4.2.6.8 and 6.1.1.4'
H H 0.0000 0.0000 'International Tables Vol C Tables 4.2.6.8 and 6.1.1.4'
O O 0.0106 0.0060 'International Tables Vol C Tables 4.2.6.8 and 6.1.1.4'
N N 0.0061 0.0033 'International Tables Vol C Tables 4.2.6.8 and 6.1.1.4'
Bi Bi -4.1077 10.2566 'International Tables Vol C Tables 4.2.6.8 and 6.1.1.4'
Mo Mo -1.6832 0.6857 'International Tables Vol C Tables 4.2.6.8 and 6.1.1.4'

loop_
_exptl_crystal_face_index_h
_exptl_crystal_face_index_k
_exptl_crystal_face_index_l
_exptl_crystal_face_perp_dist
1 0 -1 0.259
-1 0 1 0.248
-1 -1 -1 0.075
1 1 1 0.064
0 -1 0 0.185
0 1 0 0.232
-1 1 1 0.212
0 0 1 0.217

loop_
_geom_angle_atom_site_label_1
_geom_angle_atom_site_label_2
_geom_angle_atom_site_label_3
_geom_angle
C1 Bi1 N1 70.88(13)
C1 Bi1 N2 70.69(13)
N1 Bi1 N2 141.08(11)
C1 Bi1 Mo1 97.30(10)
N1 Bi1 Mo1 94.82(7)
N2 Bi1 Mo1 95.93(8)
C21 Mo1 C17 84.6(7)
C21 Mo1 C18 83.8(4)
C17 Mo1 C18 88.3(9)
C18 Mo1 C17A 91.2(18)
C21 Mo1 C19 173.5(4)
C17 Mo1 C19 89.4(6)
C18 Mo1 C19 93.58(19)
C17A Mo1 C19 96.6(13)
C21 Mo1 C20 93.9(4)
C17 Mo1 C20 95.5(9)
C18 Mo1 C20 175.3(2)
C17A Mo1 C20 92.3(18)
C19 Mo1 C20 89.14(17)
C18 Mo1 C21A 88.7(5)
C17A Mo1 C21A 90.8(14)
C19 Mo1 C21A 172.1(4)
C20 Mo1 C21A 88.1(4)
C21 Mo1 Bi1 99.4(4)
C17 Mo1 Bi1 175.6(6)
C18 Mo1 Bi1 90.44(14)
C17A Mo1 Bi1 176.4(13)
C19 Mo1 Bi1 86.51(11)
C20 Mo1 Bi1 85.93(13)
C21A Mo1 Bi1 86.0(4)
C7 N1 C8 120.9(4)
C7 N1 Bi1 111.2(3)
C8 N1 Bi1 127.8(3)
C12 N2 C13 121.0(4)
C12 N2 Bi1 111.1(3)
C13 N2 Bi1 127.7(3)
N1 C7 C2 120.0(4)
N1 C7 H7 120.2
C2 C7 H7 119.8
O4 C20 Mo1 179.0(4)
C2 C1 C6 120.2(4)
C2 C1 Bi1 119.7(3)
C6 C1 Bi1 120.0(3)
C4 C3 C2 119.9(4)
C4 C3 H3 120.0
C2 C3 H3 120.0
C3 C4 C5 120.6(4)
C3 C4 H4 120.0
C5 C4 H4 119.4
N2 C12 C6 120.1(4)
N2 C12 H12 119.7
C6 C12 H12 120.1
C5 C6 C1 119.6(4)
C5 C6 C12 122.4(4)
C1 C6 C12 118.0(4)
O3 C19 Mo1 178.2(4)
C8 C9 H9A 109.6
C8 C9 H9B 109.5
H9A C9 H9B 109.5
C8 C9 H9C 109.4
H9A C9 H9C 109.5
H9B C9 H9C 109.5
N1 C8 C10 106.5(3)
N1 C8 C9 108.5(3)
C10 C8 C9 110.8(4)
N1 C8 C11 112.1(4)
C10 C8 C11 109.5(4)
C9 C8 C11 109.4(4)
C1 C2 C3 119.6(4)
C1 C2 C7 118.2(4)
C3 C2 C7 122.1(4)
C14A C13 C16A 119.9(7)
C14A C13 N2 108.4(5)
C16A C13 N2 107.0(5)
N2 C13 C16 108.2(5)
N2 C13 C15 116.3(5)
C16 C13 C15 116.1(6)
C14A C13 C15A 107.4(7)
C16A C13 C15A 106.4(7)
N2 C13 C15A 107.0(5)
N2 C13 C14 105.6(4)
C16 C13 C14 105.0(6)
C15 C13 C14 104.3(6)
O2 C18 Mo1 177.7(5)
C4 C5 C6 120.0(4)
C4 C5 H5 120.2
C6 C5 H5 119.8
C8 C10 H10A 110.0
C8 C10 H10B 109.9
H10A C10 H10B 109.5
C8 C10 H10C 108.6
H10A C10 H10C 109.5
H10B C10 H10C 109.5
C8 C11 H11A 109.1
C8 C11 H11B 109.8
H11A C11 H11B 109.5
C8 C11 H11C 109.6
H11A C11 H11C 109.5
H11B C11 H11C 109.5
O5 C21 Mo1 179.0(11)
O1 C17 Mo1 178(2)
C13 C14 H14A 109.5
C13 C14 H14B 109.5
H14A C14 H14B 109.5
C13 C14 H14C 109.5
H14A C14 H14C 109.5
H14B C14 H14C 109.5
C13 C16 H16A 109.5
C13 C16 H16B 109.5
H16A C16 H16B 109.5
C13 C16 H16C 109.5
H16A C16 H16C 109.5
H16B C16 H16C 109.5
C13 C15 H15A 109.5
C13 C15 H15B 109.5
H15A C15 H15B 109.5
C13 C15 H15C 109.5
H15A C15 H15C 109.5
H15B C15 H15C 109.5
C13 C15A H15D 109.5
C13 C15A H15E 109.5
H15D C15A H15E 109.5
C13 C15A H15F 109.5
H15D C15A H15F 109.5
H15E C15A H15F 109.5
C13 C14A H14D 109.5
C13 C14A H14E 109.5
H14D C14A H14E 109.5
C13 C14A H14F 109.5
H14D C14A H14F 109.5
H14E C14A H14F 109.5
C13 C16A H16D 109.5
C13 C16A H16E 109.5
H16D C16A H16E 109.5
C13 C16A H16F 109.5
H16D C16A H16F 109.5
H16E C16A H16F 109.5
O5A C21A Mo1 174.3(11)
O1A C17A Mo1 171(4)

loop_
_geom_bond_atom_site_label_1
_geom_bond_atom_site_label_2
_geom_bond_distance
Bi1 C1 2.188(4)
Bi1 N1 2.536(3)
Bi1 N2 2.544(4)
Bi1 Mo1 2.9426(5)
Mo1 C21 1.977(9)
Mo1 C17 1.982(8)
Mo1 C18 2.026(5)
Mo1 C17A 2.041(18)
Mo1 C19 2.046(4)
Mo1 C20 2.049(5)
Mo1 C21A 2.098(10)
O3 C19 1.141(5)
N1 C7 1.273(5)
N1 C8 1.493(5)
N2 C12 1.277(6)
N2 C13 1.491(5)
O4 C20 1.138(6)
O2 C18 1.138(7)
C7 C2 1.456(6)
C7 H7 0.9300
C1 C2 1.393(6)
C1 C6 1.396(5)
C3 C4 1.382(6)
C3 C2 1.399(6)
C3 H3 0.9300
C4 C5 1.388(7)
C4 H4 0.9299
C12 C6 1.453(6)
C12 H12 0.9299
C6 C5 1.394(6)
C9 C8 1.524(6)
C9 H9A 0.9600
C9 H9B 0.9600
C9 H9C 0.9600
C8 C10 1.521(6)
C8 C11 1.525(6)
C13 C14A 1.463(8)
C13 C16A 1.484(8)
C13 C16 1.487(7)
C13 C15 1.500(7)
C13 C15A 1.576(8)
C13 C14 1.588(7)
C5 H5 0.9299
C10 H10A 0.9600
C10 H10B 0.9601
C10 H10C 0.9600
C11 H11A 0.9601
C11 H11B 0.9601
C11 H11C 0.9600
C21 O5 1.144(8)
C17 O1 1.163(9)
C14 H14A 0.9600
C14 H14B 0.9600
C14 H14C 0.9600
C16 H16A 0.9600
C16 H16B 0.9600
C16 H16C 0.9600
C15 H15A 0.9600
C15 H15B 0.9600
C15 H15C 0.9600
C15A H15D 0.9600
C15A H15E 0.9600
C15A H15F 0.9600
C14A H14D 0.9600
C14A H14E 0.9600
C14A H14F 0.9600
C16A H16D 0.9600
C16A H16E 0.9600
C16A H16F 0.9600
O5A C21A 1.145(8)
O1A C17A 1.07(3)
